data_4028412
loop_
_publ_author_name
'Marcin \'Snie\.zek'
'Sebastian Stecko'
'Irma Panfil'
'Bart\/lomiej Furman'
'Marek Chmielewski'

_publ_section_title
;
 Total Synthesis of Ezetimibe, a Cholesterol Absorption Inhibitor
;
_journal_name_full 'Journal of Organic Chemistry'
_journal_page_first 7048
_journal_page_last 7057
_journal_paper_doi 10.1021/jo400807c
_journal_volume 78
_journal_year 2013
_chemical_absolute_configuration ad
_chemical_formula_sum 'C24 H23 F2 N O4'
_chemical_formula_weight 427.43
_chemical_name_systematic
; 
 ? 
;
_space_group_IT_number 19
_symmetry_cell_setting orthorhombic
_symmetry_space_group_name_Hall 'P 2ac 2ab'
_symmetry_space_group_name_H-M 'P 21 21 21'
_atom_sites_solution_hydrogens geom
_atom_sites_solution_primary direct
_atom_sites_solution_secondary difmap
_audit_creation_method SHELXL-97
_cell_angle_alpha 90.00
_cell_angle_beta 90.00
_cell_angle_gamma 90.00
_cell_formula_units_Z 4
_cell_length_a 6.2411(4)
_cell_length_b 15.4844(9)
_cell_length_c 22.3655(15)
_cell_measurement_reflns_used 1557
_cell_measurement_temperature 296(2)
_cell_measurement_theta_max 51.86
_cell_measurement_theta_min 3.95
_cell_volume 2161.4(2)
_computing_cell_refinement 'Bruker SAINT'
_computing_data_collection 'Bruker APEX2'
_computing_data_reduction 'Bruker SAINT'
_computing_molecular_graphics 'Bruker SHELXTL'
_computing_publication_material 'Bruker SHELXTL'
_computing_structure_refinement 'SHELXL-97 (Sheldrick, 2008)'
_computing_structure_solution 'SHELXS-97 (Sheldrick, 2008)'
_diffrn_ambient_temperature 296(2)
_diffrn_measured_fraction_theta_full 0.981
_diffrn_measured_fraction_theta_max 0.981
_diffrn_measurement_device_type 'Bruker APEX-II CCD'
_diffrn_measurement_method '\f and \w scans'
_diffrn_radiation_monochromator graphite
_diffrn_radiation_source 'fine-focus sealed tube'
_diffrn_radiation_type CuK\a
_diffrn_radiation_wavelength 1.54178
_diffrn_reflns_av_R_equivalents 0.0611
_diffrn_reflns_av_sigmaI/netI 0.0508
_diffrn_reflns_limit_h_max 7
_diffrn_reflns_limit_h_min -7
_diffrn_reflns_limit_k_max 18
_diffrn_reflns_limit_k_min -13
_diffrn_reflns_limit_l_max 26
_diffrn_reflns_limit_l_min -26
_diffrn_reflns_number 14281
_diffrn_reflns_theta_full 68.20
_diffrn_reflns_theta_max 68.20
_diffrn_reflns_theta_min 3.47
_exptl_absorpt_coefficient_mu 0.843
_exptl_absorpt_correction_T_max 1.0000
_exptl_absorpt_correction_T_min 0.8443
_exptl_absorpt_correction_type numerical
_exptl_absorpt_process_details sadabs
_exptl_crystal_colour colourless
_exptl_crystal_density_diffrn 1.314
_exptl_crystal_F_000 896
_exptl_crystal_size_max 0.28
_exptl_crystal_size_mid 0.05
_exptl_crystal_size_min 0.02
_refine_diff_density_max 0.149
_refine_diff_density_min -0.130
_refine_diff_density_rms 0.036
_refine_ls_abs_structure_details 'Flack H D (1983), Acta Cryst. A39, 876-881'
_refine_ls_abs_structure_Flack 0.0(2)
_refine_ls_extinction_coef 0.0033(3)
_refine_ls_extinction_expression Fc^*^=kFc[1+0.001xFc^2^\l^3^/sin(2\q)]^-1/4^
_refine_ls_extinction_method SHELXL
_refine_ls_goodness_of_fit_ref 1.038
_refine_ls_hydrogen_treatment mixed
_refine_ls_matrix_type full
_refine_ls_number_parameters 297
_refine_ls_number_reflns 3819
_refine_ls_number_restraints 0
_refine_ls_restrained_S_all 1.038
_refine_ls_R_factor_all 0.0620
_refine_ls_R_factor_gt 0.0407
_refine_ls_shift/su_max 0.000
_refine_ls_shift/su_mean 0.000
_refine_ls_structure_factor_coef Fsqd
_refine_ls_weighting_details 'calc w=1/[\s^2^(Fo^2^)+(0.0431P)^2^+0.1222P] where P=(Fo^2^+2Fc^2^)/3'
_refine_ls_weighting_scheme calc
_refine_ls_wR_factor_gt 0.0923
_refine_ls_wR_factor_ref 0.1053
_reflns_number_gt 2850
_reflns_number_total 3819
_reflns_threshold_expression >2sigma(I)
_cod_data_source_file jo400807c_si_002.cif
_cod_data_source_block msa171_b_0ma
_cod_database_code 4028412

loop_
_symmetry_equiv_pos_as_xyz
'x, y, z'
'x+1/2, -y+1/2, -z'
'-x, y+1/2, -z+1/2'
'-x+1/2, -y, z+1/2'

loop_
_atom_site_label
_atom_site_type_symbol
_atom_site_fract_x
_atom_site_fract_y
_atom_site_fract_z
_atom_site_U_iso_or_equiv
_atom_site_adp_type
_atom_site_occupancy
_atom_site_symmetry_multiplicity
_atom_site_calc_flag
_atom_site_refinement_flags
F1 F -0.3413(4) 1.21505(15) 0.58445(11) 0.1217(9) Uani 1 1 d .
O1 O 0.6895(3) 0.80104(13) 0.32258(8) 0.0617(5) Uani 1 1 d .
F2 F 0.4162(4) 0.56989(13) 0.08507(9) 0.1005(7) Uani 1 1 d .
O2 O 0.0174(3) 0.85041(12) 0.50822(8) 0.0606(5) Uani 1 1 d .
N1 N 0.3865(3) 0.81626(13) 0.26135(9) 0.0485(5) Uani 1 1 d .
C9 C -0.0377(6) 1.1595(2) 0.53760(16) 0.0840(10) Uani 1 1 d .
H9 H 0.0177 1.2151 0.5342 0.101 Uiso 1 1 calc R
C8 C 0.0740(5) 1.08858(19) 0.51569(14) 0.0716(8) Uani 1 1 d .
H8 H 0.2063 1.0969 0.4974 0.086 Uiso 1 1 calc R
C7 C -0.0083(4) 1.00570(17) 0.52053(11) 0.0512(6) Uani 1 1 d .
C6 C 0.1166(4) 0.93097(16) 0.49403(10) 0.0516(6) Uani 1 1 d .
H6 H 0.2605 0.9312 0.5115 0.062 Uiso 1 1 calc R
C5 C 0.1389(4) 0.93854(16) 0.42688(11) 0.0535(6) Uani 1 1 d .
H5A H 0.1838 0.9968 0.4169 0.064 Uiso 1 1 calc R
H5B H 0.0003 0.9287 0.4085 0.064 Uiso 1 1 calc R
C4 C 0.2997(5) 0.87482(17) 0.40120(11) 0.0565(7) Uani 1 1 d .
H4A H 0.4275 0.8753 0.4258 0.068 Uiso 1 1 calc R
H4B H 0.2390 0.8172 0.4030 0.068 Uiso 1 1 calc R
C2 C 0.3625(4) 0.89433(16) 0.33699(11) 0.0506(6) Uani 1 1 d .
H2 H 0.4161 0.9536 0.3332 0.061 Uiso 1 1 calc R
C1 C 0.5157(4) 0.83115(16) 0.30887(11) 0.0504(6) Uani 1 1 d .
C19 C 0.3946(4) 0.75428(15) 0.21532(11) 0.0468(6) Uani 1 1 d .
C20 C 0.2201(5) 0.74233(17) 0.17820(12) 0.0593(7) Uani 1 1 d .
H20 H 0.0979 0.7760 0.1829 0.071 Uiso 1 1 calc R
C21 C 0.2285(5) 0.67999(19) 0.13406(13) 0.0672(8) Uani 1 1 d .
H21 H 0.1124 0.6713 0.1087 0.081 Uiso 1 1 calc R
C22 C 0.4089(5) 0.63159(17) 0.12835(13) 0.0646(7) Uani 1 1 d .
C3 C 0.2090(4) 0.87150(15) 0.28406(11) 0.0487(6) Uani 1 1 d .
H3 H 0.0879 0.8364 0.2977 0.058 Uiso 1 1 calc R
C13 C 0.1349(4) 0.94443(15) 0.24504(11) 0.0482(6) Uani 1 1 d .
C14 C -0.0637(4) 0.98019(17) 0.25506(13) 0.0585(7) Uani 1 1 d .
H14 H -0.1531 0.9554 0.2836 0.070 Uiso 1 1 calc R
C15 C -0.1340(5) 1.05182(17) 0.22403(13) 0.0639(7) Uani 1 1 d .
H15 H -0.2687 1.0749 0.2318 0.077 Uiso 1 1 calc R
C16 C -0.0036(4) 1.08903(16) 0.18137(12) 0.0560(7) Uani 1 1 d .
O3 O -0.0843(4) 1.15872(13) 0.15104(10) 0.0752(6) Uani 1 1 d .
C17 C 0.1955(5) 1.05435(17) 0.17071(12) 0.0586(7) Uani 1 1 d .
H17 H 0.2844 1.0793 0.1422 0.070 Uiso 1 1 calc R
C18 C 0.2649(4) 0.98222(17) 0.20222(12) 0.0561(7) Uani 1 1 d .
H18 H 0.3996 0.9592 0.1945 0.067 Uiso 1 1 calc R
C23 C 0.5836(5) 0.64268(18) 0.16419(13) 0.0647(8) Uani 1 1 d .
H23 H 0.7053 0.6089 0.1589 0.078 Uiso 1 1 calc R
C24 C 0.5771(4) 0.70457(16) 0.20816(12) 0.0555(6) Uani 1 1 d .
H24 H 0.6947 0.7130 0.2330 0.067 Uiso 1 1 calc R
C12 C -0.2021(5) 0.9952(2) 0.54847(13) 0.0709(8) Uani 1 1 d .
H12 H -0.2591 0.9401 0.5527 0.085 Uiso 1 1 calc R
C10 C -0.2293(6) 1.1452(2) 0.56401(15) 0.0786(9) Uani 1 1 d .
C11 C -0.3147(6) 1.0658(3) 0.57058(16) 0.0858(10) Uani 1 1 d .
H11 H -0.4461 1.0584 0.5895 0.103 Uiso 1 1 calc R
O1S O 0.1874(4) 0.24118(14) 0.06971(11) 0.0697(6) Uani 1 1 d .
H1S H 0.127(8) 0.280(3) 0.044(2) 0.133(17) Uiso 1 1 d .
H2O H 0.110(7) 0.814(2) 0.5345(16) 0.105(13) Uiso 1 1 d .
H2S H 0.249(6) 0.270(3) 0.1025(18) 0.111(14) Uiso 1 1 d .
H3O H 0.032(7) 1.180(3) 0.1183(19) 0.131(16) Uiso 1 1 d .

loop_
_atom_site_aniso_label
_atom_site_aniso_U_11
_atom_site_aniso_U_22
_atom_site_aniso_U_33
_atom_site_aniso_U_23
_atom_site_aniso_U_13
_atom_site_aniso_U_12
F1 0.136(2) 0.1028(16) 0.1264(18) -0.0288(14) 0.0283(16) 0.0521(15)
O1 0.0506(11) 0.0745(12) 0.0598(11) -0.0003(10) -0.0014(9) 0.0089(10)
F2 0.1275(16) 0.0883(13) 0.0858(13) -0.0430(11) -0.0201(12) 0.0329(13)
O2 0.0759(13) 0.0501(10) 0.0558(11) 0.0090(9) 0.0018(9) 0.0001(10)
N1 0.0468(11) 0.0454(11) 0.0533(11) -0.0049(9) 0.0006(9) 0.0051(10)
C9 0.096(3) 0.0569(19) 0.098(2) -0.0195(18) 0.008(2) 0.0020(18)
C8 0.0691(19) 0.0621(18) 0.084(2) -0.0156(16) 0.0152(16) -0.0027(16)
C7 0.0559(15) 0.0545(15) 0.0433(13) -0.0020(11) 0.0015(11) 0.0035(13)
C6 0.0558(15) 0.0509(14) 0.0481(14) 0.0004(12) 0.0010(11) 0.0030(13)
C5 0.0642(16) 0.0459(13) 0.0504(14) 0.0033(12) 0.0099(12) 0.0054(13)
C4 0.0658(16) 0.0513(14) 0.0524(15) 0.0001(12) 0.0101(13) 0.0053(13)
C2 0.0557(15) 0.0434(12) 0.0527(14) -0.0026(12) 0.0089(12) -0.0012(12)
C1 0.0483(15) 0.0502(15) 0.0528(14) 0.0015(12) 0.0070(12) -0.0009(12)
C19 0.0521(13) 0.0379(12) 0.0506(13) -0.0009(11) 0.0057(11) 0.0058(12)
C20 0.0598(16) 0.0539(15) 0.0642(17) -0.0054(14) -0.0087(13) 0.0146(13)
C21 0.077(2) 0.0606(16) 0.0639(16) -0.0113(15) -0.0162(15) 0.0126(15)
C22 0.086(2) 0.0510(15) 0.0571(16) -0.0123(14) -0.0028(16) 0.0129(15)
C3 0.0466(13) 0.0412(13) 0.0583(15) -0.0021(11) 0.0087(11) 0.0045(11)
C13 0.0506(14) 0.0400(12) 0.0539(14) -0.0023(11) 0.0042(11) 0.0021(11)
C14 0.0505(15) 0.0493(15) 0.0759(18) 0.0057(14) 0.0157(13) 0.0042(12)
C15 0.0553(16) 0.0493(15) 0.087(2) 0.0019(15) 0.0074(14) 0.0064(13)
C16 0.0636(17) 0.0418(14) 0.0626(16) 0.0010(13) -0.0058(14) 0.0019(13)
O3 0.0808(14) 0.0542(11) 0.0905(15) 0.0165(11) -0.0068(12) 0.0100(11)
C17 0.0620(16) 0.0539(15) 0.0600(16) 0.0080(13) 0.0073(13) 0.0002(13)
C18 0.0533(15) 0.0552(15) 0.0598(16) 0.0021(13) 0.0085(12) 0.0027(13)
C23 0.0651(18) 0.0554(16) 0.0735(19) -0.0112(15) 0.0037(15) 0.0162(14)
C24 0.0545(15) 0.0512(14) 0.0607(15) -0.0063(13) -0.0001(12) 0.0063(13)
C12 0.0711(19) 0.0699(19) 0.0716(19) 0.0077(16) 0.0200(15) 0.0063(17)
C10 0.089(2) 0.075(2) 0.072(2) -0.0149(18) 0.0113(17) 0.029(2)
C11 0.080(2) 0.091(2) 0.087(2) 0.003(2) 0.0279(18) 0.022(2)
O1S 0.0851(15) 0.0615(12) 0.0626(12) -0.0099(11) -0.0048(11) 0.0111(11)

loop_
_atom_type_symbol
_atom_type_description
_atom_type_scat_dispersion_real
_atom_type_scat_dispersion_imag
_atom_type_scat_source
C C 0.0181 0.0091 'International Tables Vol C Tables 4.2.6.8 and 6.1.1.4'
H H 0.0000 0.0000 'International Tables Vol C Tables 4.2.6.8 and 6.1.1.4'
N N 0.0311 0.0180 'International Tables Vol C Tables 4.2.6.8 and 6.1.1.4'
O O 0.0492 0.0322 'International Tables Vol C Tables 4.2.6.8 and 6.1.1.4'
F F 0.0727 0.0534 'International Tables Vol C Tables 4.2.6.8 and 6.1.1.4'

loop_
_geom_angle_atom_site_label_1
_geom_angle_atom_site_label_2
_geom_angle_atom_site_label_3
_geom_angle
C6 O2 H2O 112(2)
C1 N1 C19 131.9(2)
C1 N1 C3 94.45(18)
C19 N1 C3 131.9(2)
C10 C9 C8 117.9(3)
C10 C9 H9 121.1
C8 C9 H9 121.1
C7 C8 C9 121.2(3)
C7 C8 H8 119.4
C9 C8 H8 119.4
C12 C7 C8 118.2(3)
C12 C7 C6 122.8(3)
C8 C7 C6 119.0(2)
O2 C6 C5 109.2(2)
O2 C6 C7 110.9(2)
C5 C6 C7 112.1(2)
O2 C6 H6 108.2
C5 C6 H6 108.2
C7 C6 H6 108.2
C6 C5 C4 112.7(2)
C6 C5 H5A 109.1
C4 C5 H5A 109.1
C6 C5 H5B 109.1
C4 C5 H5B 109.1
H5A C5 H5B 107.8
C2 C4 C5 113.5(2)
C2 C4 H4A 108.9
C5 C4 H4A 108.9
C2 C4 H4B 108.9
C5 C4 H4B 108.9
H4A C4 H4B 107.7
C1 C2 C4 115.4(2)
C1 C2 C3 85.76(18)
C4 C2 C3 120.8(2)
C1 C2 H2 110.8
C4 C2 H2 110.8
C3 C2 H2 110.8
O1 C1 N1 131.4(2)
O1 C1 C2 135.1(2)
N1 C1 C2 93.5(2)
C20 C19 C24 120.3(2)
C20 C19 N1 120.1(2)
C24 C19 N1 119.6(2)
C19 C20 C21 119.5(2)
C19 C20 H20 120.2
C21 C20 H20 120.2
C22 C21 C20 118.9(3)
C22 C21 H21 120.5
C20 C21 H21 120.5
C21 C22 F2 118.8(3)
C21 C22 C23 122.5(3)
F2 C22 C23 118.7(3)
N1 C3 C13 117.6(2)
N1 C3 C2 86.11(18)
C13 C3 C2 117.3(2)
N1 C3 H3 111.2
C13 C3 H3 111.2
C2 C3 H3 111.2
C14 C13 C18 118.1(2)
C14 C13 C3 119.1(2)
C18 C13 C3 122.7(2)
C13 C14 C15 121.9(3)
C13 C14 H14 119.1
C15 C14 H14 119.1
C16 C15 C14 119.7(3)
C16 C15 H15 120.1
C14 C15 H15 120.1
O3 C16 C17 123.7(3)
O3 C16 C15 117.0(3)
C17 C16 C15 119.3(2)
C16 O3 H3O 109(2)
C16 C17 C18 120.5(3)
C16 C17 H17 119.7
C18 C17 H17 119.7
C13 C18 C17 120.5(3)
C13 C18 H18 119.7
C17 C18 H18 119.7
C22 C23 C24 119.0(3)
C22 C23 H23 120.5
C24 C23 H23 120.5
C23 C24 C19 119.7(3)
C23 C24 H24 120.2
C19 C24 H24 120.2
C7 C12 C11 121.0(3)
C7 C12 H12 119.5
C11 C12 H12 119.5
C11 C10 C9 123.2(3)
C11 C10 F1 118.9(3)
C9 C10 F1 117.9(3)
C10 C11 C12 118.6(3)
C10 C11 H11 120.7
C12 C11 H11 120.7
H1S O1S H2S 110(3)

loop_
_geom_bond_atom_site_label_1
_geom_bond_atom_site_label_2
_geom_bond_distance
F1 C10 1.367(4)
O1 C1 1.220(3)
F2 C22 1.361(3)
O2 C6 1.428(3)
O2 H2O 1.00(4)
N1 C1 1.354(3)
N1 C19 1.409(3)
N1 C3 1.489(3)
C9 C10 1.353(5)
C9 C8 1.390(4)
C9 H9 0.9300
C8 C7 1.386(4)
C8 H8 0.9300
C7 C12 1.371(4)
C7 C6 1.516(4)
C6 C5 1.513(3)
C6 H6 0.9800
C5 C4 1.520(4)
C5 H5A 0.9700
C5 H5B 0.9700
C4 C2 1.519(3)
C4 H4A 0.9700
C4 H4B 0.9700
C2 C1 1.505(4)
C2 C3 1.563(4)
C2 H2 0.9800
C19 C20 1.382(4)
C19 C24 1.384(4)
C20 C21 1.382(4)
C20 H20 0.9300
C21 C22 1.359(4)
C21 H21 0.9300
C22 C23 1.364(4)
C3 C13 1.500(3)
C3 H3 0.9800
C13 C14 1.376(4)
C13 C18 1.385(4)
C14 C15 1.380(4)
C14 H14 0.9300
C15 C16 1.380(4)
C15 H15 0.9300
C16 O3 1.371(3)
C16 C17 1.374(4)
O3 H3O 1.09(4)
C17 C18 1.390(4)
C17 H17 0.9300
C18 H18 0.9300
C23 C24 1.374(4)
C23 H23 0.9300
C24 H24 0.9300
C12 C11 1.390(4)
C12 H12 0.9300
C10 C11 1.347(5)
C11 H11 0.9300
O1S H1S 0.92(5)
O1S H2S 0.94(4)

loop_
_geom_torsion_atom_site_label_1
_geom_torsion_atom_site_label_2
_geom_torsion_atom_site_label_3
_geom_torsion_atom_site_label_4
_geom_torsion
C10 C9 C8 C7 0.2(5)
C9 C8 C7 C12 -1.0(5)
C9 C8 C7 C6 178.0(3)
C12 C7 C6 O2 -6.5(3)
C8 C7 C6 O2 174.6(3)
C12 C7 C6 C5 115.8(3)
C8 C7 C6 C5 -63.1(3)
O2 C6 C5 C4 -68.2(3)
C7 C6 C5 C4 168.5(2)
C6 C5 C4 C2 -166.9(2)
C5 C4 C2 C1 -178.0(2)
C5 C4 C2 C3 -77.1(3)
C19 N1 C1 O1 8.7(5)
C3 N1 C1 O1 174.7(3)
C19 N1 C1 C2 -169.8(2)
C3 N1 C1 C2 -3.8(2)
C4 C2 C1 O1 -52.5(4)
C3 C2 C1 O1 -174.8(3)
C4 C2 C1 N1 125.9(2)
C3 C2 C1 N1 3.63(19)
C1 N1 C19 C20 167.6(3)
C3 N1 C19 C20 6.5(4)
C1 N1 C19 C24 -11.4(4)
C3 N1 C19 C24 -172.4(2)
C24 C19 C20 C21 0.4(4)
N1 C19 C20 C21 -178.6(2)
C19 C20 C21 C22 0.2(4)
C20 C21 C22 F2 179.6(3)
C20 C21 C22 C23 -0.7(5)
C1 N1 C3 C13 122.6(2)
C19 N1 C3 C13 -71.4(3)
C1 N1 C3 C2 3.68(19)
C19 N1 C3 C2 169.7(2)
C1 C2 C3 N1 -3.30(17)
C4 C2 C3 N1 -120.5(2)
C1 C2 C3 C13 -122.5(2)
C4 C2 C3 C13 120.3(2)
N1 C3 C13 C14 160.9(2)
C2 C3 C13 C14 -98.5(3)
N1 C3 C13 C18 -24.4(3)
C2 C3 C13 C18 76.2(3)
C18 C13 C14 C15 -0.3(4)
C3 C13 C14 C15 174.6(3)
C13 C14 C15 C16 0.4(4)
C14 C15 C16 O3 178.5(3)
C14 C15 C16 C17 -0.4(4)
O3 C16 C17 C18 -178.4(2)
C15 C16 C17 C18 0.4(4)
C14 C13 C18 C17 0.3(4)
C3 C13 C18 C17 -174.5(2)
C16 C17 C18 C13 -0.3(4)
C21 C22 C23 C24 0.6(5)
F2 C22 C23 C24 -179.7(3)
C22 C23 C24 C19 0.0(4)
C20 C19 C24 C23 -0.5(4)
N1 C19 C24 C23 178.5(2)
C8 C7 C12 C11 0.9(4)
C6 C7 C12 C11 -178.0(3)
C8 C9 C10 C11 0.8(6)
C8 C9 C10 F1 -178.7(3)
C9 C10 C11 C12 -0.9(6)
F1 C10 C11 C12 178.6(3)
C7 C12 C11 C10 0.0(5)
